data_4066247
loop_
_publ_author_name
'Casely, Ian J.'
'Suh, YoungSung'
'Ziller, Joseph W.'
'Evans, William J.'

_publ_section_title
;
 Formation of a [ONN(allyl)O]&#x2212;Anion via NO Insertion and Coupling
 Using Yttrium and Lanthanide Allyl Metallocenes&#x2020;
;
_journal_issue 21
_journal_name_full Organometallics
_journal_page_first 5209
_journal_paper_doi 10.1021/om100364k
_journal_volume 29
_journal_year 2010
_chemical_formula_sum 'C23 H35 N2 O2 Y'
_chemical_formula_weight 460.44
_chemical_name_systematic
; 
 ? 
;
_space_group_IT_number 60
_symmetry_cell_setting orthorhombic
_symmetry_space_group_name_Hall '-P 2n 2ab'
_symmetry_space_group_name_H-M 'P b c n'
_atom_sites_solution_hydrogens geom
_atom_sites_solution_primary direct
_atom_sites_solution_secondary difmap
_audit_creation_method SHELXTL
_cell_angle_alpha 90.00
_cell_angle_beta 90.00
_cell_angle_gamma 90.00
_cell_formula_units_Z 8
_cell_length_a 29.7025(11)
_cell_length_b 9.4540(3)
_cell_length_c 16.4829(6)
_cell_measurement_reflns_used 9902
_cell_measurement_temperature 93(2)
_cell_measurement_theta_max 28.25
_cell_measurement_theta_min 2.56
_cell_volume 4628.5(3)
_computing_cell_refinement 'Bruker SAINT'
_computing_data_collection 'Bruker APEX2'
_computing_data_reduction 'Bruker SAINT'
_computing_molecular_graphics 'Bruker SHELXTL'
_computing_publication_material 'Bruker SHELXTL'
_computing_structure_refinement 'SHELXL-97 (Sheldrick, 2008)'
_computing_structure_solution 'SHELXS-97 (Sheldrick, 2008)'
_diffrn_ambient_temperature 93(2)
_diffrn_measured_fraction_theta_full 0.995
_diffrn_measured_fraction_theta_max 0.995
_diffrn_measurement_device_type 'Bruker APEX-II CCD'
_diffrn_measurement_method '\f and \w scans'
_diffrn_radiation_monochromator graphite
_diffrn_radiation_source 'fine-focus sealed tube'
_diffrn_radiation_type MoK\a
_diffrn_radiation_wavelength 0.71073
_diffrn_reflns_av_R_equivalents 0.0284
_diffrn_reflns_av_sigmaI/netI 0.0165
_diffrn_reflns_limit_h_max 38
_diffrn_reflns_limit_h_min -38
_diffrn_reflns_limit_k_max 12
_diffrn_reflns_limit_k_min -12
_diffrn_reflns_limit_l_max 21
_diffrn_reflns_limit_l_min -21
_diffrn_reflns_number 52612
_diffrn_reflns_theta_full 28.28
_diffrn_reflns_theta_max 28.28
_diffrn_reflns_theta_min 2.26
_exptl_absorpt_coefficient_mu 2.539
_exptl_absorpt_correction_T_max 0.5648
_exptl_absorpt_correction_T_min 0.4685
_exptl_absorpt_correction_type numerical
_exptl_absorpt_process_details 'Bruker SADABS'
_exptl_crystal_colour yellow
_exptl_crystal_density_diffrn 1.322
_exptl_crystal_density_meas ?
_exptl_crystal_density_method 'not measured'
_exptl_crystal_description irregular
_exptl_crystal_F_000 1936
_exptl_crystal_size_max 0.35
_exptl_crystal_size_mid 0.27
_exptl_crystal_size_min 0.25
_refine_diff_density_max 0.405
_refine_diff_density_min -0.358
_refine_diff_density_rms 0.054
_refine_ls_extinction_method none
_refine_ls_goodness_of_fit_ref 1.012
_refine_ls_hydrogen_treatment constr
_refine_ls_matrix_type full
_refine_ls_number_parameters 281
_refine_ls_number_reflns 5715
_refine_ls_number_restraints 0
_refine_ls_restrained_S_all 1.012
_refine_ls_R_factor_all 0.0357
_refine_ls_R_factor_gt 0.0261
_refine_ls_shift/su_max 0.002
_refine_ls_shift/su_mean 0.000
_refine_ls_structure_factor_coef Fsqd
_refine_ls_weighting_details 'calc w=1/[\s^2^(Fo^2^)+(0.0323P)^2^+3.2665P] where P=(Fo^2^+2Fc^2^)/3'
_refine_ls_weighting_scheme calc
_refine_ls_wR_factor_gt 0.0619
_refine_ls_wR_factor_ref 0.0659
_reflns_number_gt 4810
_reflns_number_total 5715
_reflns_threshold_expression >2sigma(I)
_cod_data_source_file om100364k_si_001.cif
_cod_data_source_block ijc10
_cod_depositor_comments
;
The following automatic conversions were performed:

'_symmetry_cell_setting' value 'Orthorhombic' changed to
'orthorhombic' according to
/home/saulius/struct/CIF-dictionaries/cif_core.dic dictionary named
'cif_core.dic' version 2.4.1 from 2010-06-29.

Automatic conversion script
Id: cif_fix_values 1715 2011-07-08 13:25:40Z adriana 

The following automatic conversions were performed:

'_exptl_crystal_density_meas' value 'none' was changed to '?' - the
value is perceived as not measured.

Automatic conversion script
Id: cif_fix_values 3008 2015-01-20 13:52:24Z robertas 
;
_cod_original_sg_symbol_H-M Pbcn
_cod_database_code 4066247

loop_
_symmetry_equiv_pos_as_xyz
'x, y, z'
'-x+1/2, -y+1/2, z+1/2'
'-x, y, -z+1/2'
'x+1/2, -y+1/2, -z'
'-x, -y, -z'
'x-1/2, y-1/2, -z-1/2'
'x, -y, z-1/2'
'-x-1/2, y-1/2, z'

loop_
_atom_site_label
_atom_site_type_symbol
_atom_site_fract_x
_atom_site_fract_y
_atom_site_fract_z
_atom_site_U_iso_or_equiv
_atom_site_adp_type
_atom_site_occupancy
_atom_site_symmetry_multiplicity
_atom_site_calc_flag
_atom_site_refinement_flags
_atom_site_disorder_assembly
_atom_site_disorder_group
Y1 Y 0.387280(5) 0.802555(15) 0.052405(8) 0.01369(5) Uani 1 1 d . . .
O1 O 0.33638(4) 0.89348(13) -0.03589(7) 0.0232(3) Uani 1 1 d . . .
O2 O 0.40892(4) 1.01496(12) 0.00066(7) 0.0227(2) Uani 1 1 d . . .
N1 N 0.34924(5) 1.01023(17) -0.07325(9) 0.0251(3) Uani 1 1 d . B .
N2 N 0.38580(5) 1.07590(16) -0.05658(9) 0.0267(3) Uani 1 1 d . . .
C1 C 0.34996(5) 0.96716(17) 0.16137(9) 0.0186(3) Uani 1 1 d . . .
C2 C 0.39091(5) 0.91807(18) 0.19580(9) 0.0188(3) Uani 1 1 d . . .
C3 C 0.38628(5) 0.77153(17) 0.21249(9) 0.0179(3) Uani 1 1 d . . .
C4 C 0.34274(5) 0.72888(17) 0.18689(9) 0.0180(3) Uani 1 1 d . . .
C5 C 0.32048(5) 0.84960(18) 0.15521(9) 0.0187(3) Uani 1 1 d . . .
C6 C 0.33906(7) 1.11685(19) 0.13807(12) 0.0309(4) Uani 1 1 d . . .
H6A H 0.3255 1.1657 0.1845 0.046 Uiso 1 1 calc R . .
H6B H 0.3178 1.1167 0.0925 0.046 Uiso 1 1 calc R . .
H6C H 0.3667 1.1658 0.1220 0.046 Uiso 1 1 calc R . .
C7 C 0.43295(6) 1.0026(2) 0.21186(12) 0.0312(4) Uani 1 1 d . . .
H7A H 0.4395 1.0017 0.2701 0.047 Uiso 1 1 calc R . .
H7B H 0.4284 1.1003 0.1938 0.047 Uiso 1 1 calc R . .
H7C H 0.4582 0.9608 0.1821 0.047 Uiso 1 1 calc R . .
C8 C 0.41935(6) 0.6866(2) 0.26167(11) 0.0280(4) Uani 1 1 d . . .
H8A H 0.4173 0.7147 0.3188 0.042 Uiso 1 1 calc R . .
H8B H 0.4499 0.7043 0.2417 0.042 Uiso 1 1 calc R . .
H8C H 0.4123 0.5858 0.2565 0.042 Uiso 1 1 calc R . .
C9 C 0.32111(6) 0.58616(19) 0.19897(12) 0.0291(4) Uani 1 1 d . . .
H9A H 0.2933 0.5972 0.2303 0.044 Uiso 1 1 calc R . .
H9B H 0.3419 0.5241 0.2285 0.044 Uiso 1 1 calc R . .
H9C H 0.3141 0.5444 0.1460 0.044 Uiso 1 1 calc R . .
C10 C 0.27278(6) 0.8513(2) 0.12410(12) 0.0310(4) Uani 1 1 d . . .
H10A H 0.2519 0.8567 0.1700 0.046 Uiso 1 1 calc R . .
H10B H 0.2670 0.7647 0.0932 0.046 Uiso 1 1 calc R . .
H10C H 0.2685 0.9338 0.0889 0.046 Uiso 1 1 calc R . .
C11 C 0.41119(5) 0.66306(17) -0.07940(9) 0.0178(3) Uani 1 1 d . . .
C12 C 0.45170(5) 0.71910(17) -0.04701(9) 0.0178(3) Uani 1 1 d . . .
C13 C 0.46045(5) 0.64974(17) 0.02787(10) 0.0186(3) Uani 1 1 d . . .
C14 C 0.42544(6) 0.54985(17) 0.04128(10) 0.0193(3) Uani 1 1 d . . .
C15 C 0.39476(5) 0.55941(17) -0.02443(10) 0.0189(3) Uani 1 1 d . . .
C16 C 0.39106(6) 0.70394(19) -0.15978(10) 0.0245(4) Uani 1 1 d . . .
H16A H 0.4087 0.6615 -0.2037 0.037 Uiso 1 1 calc R . .
H16B H 0.3914 0.8072 -0.1653 0.037 Uiso 1 1 calc R . .
H16C H 0.3600 0.6698 -0.1627 0.037 Uiso 1 1 calc R . .
C17 C 0.48134(6) 0.82628(18) -0.08851(11) 0.0230(3) Uani 1 1 d . . .
H17A H 0.4923 0.7873 -0.1399 0.034 Uiso 1 1 calc R . .
H17B H 0.5070 0.8488 -0.0535 0.034 Uiso 1 1 calc R . .
H17C H 0.4640 0.9125 -0.0991 0.034 Uiso 1 1 calc R . .
C18 C 0.50185(6) 0.66947(19) 0.07965(11) 0.0248(4) Uani 1 1 d . . .
H18A H 0.5242 0.5971 0.0658 0.037 Uiso 1 1 calc R . .
H18B H 0.4937 0.6607 0.1370 0.037 Uiso 1 1 calc R . .
H18C H 0.5146 0.7635 0.0698 0.037 Uiso 1 1 calc R . .
C19 C 0.42496(7) 0.43522(19) 0.10455(11) 0.0286(4) Uani 1 1 d . . .
H19A H 0.4308 0.3437 0.0787 0.043 Uiso 1 1 calc R . .
H19B H 0.3954 0.4330 0.1311 0.043 Uiso 1 1 calc R . .
H19C H 0.4483 0.4543 0.1451 0.043 Uiso 1 1 calc R . .
C20 C 0.35467(6) 0.46368(19) -0.03688(12) 0.0285(4) Uani 1 1 d . . .
H20A H 0.3651 0.3690 -0.0521 0.043 Uiso 1 1 calc R . .
H20B H 0.3356 0.5019 -0.0802 0.043 Uiso 1 1 calc R . .
H20C H 0.3373 0.4580 0.0135 0.043 Uiso 1 1 calc R . .
C21 C 0.31945(7) 1.0671(3) -0.13663(12) 0.0390(5) Uani 1 1 d . . .
H21A H 0.3179 0.9993 -0.1823 0.047 Uiso 0.50 1 calc PR A 1
H21B H 0.3322 1.1569 -0.1575 0.047 Uiso 0.50 1 calc PR A 1
H21C H 0.3065 0.9908 -0.1671 0.047 Uiso 0.50 1 d PR A 2
H21D H 0.3363 1.1259 -0.1731 0.047 Uiso 0.50 1 d PR A 2
C22 C 0.27234(14) 1.0937(4) -0.1046(3) 0.0234(8) Uani 0.60 1 d P B 1
H22A H 0.2556 1.0211 -0.0785 0.028 Uiso 0.60 1 calc PR B 1
C23 C 0.25499(17) 1.2262(5) -0.1146(3) 0.0359(11) Uani 0.60 1 d P B 1
H23A H 0.2723 1.2973 -0.1408 0.043 Uiso 0.60 1 calc PR B 1
H23B H 0.2256 1.2474 -0.0954 0.043 Uiso 0.60 1 calc PR B 1
C22B C 0.2819(2) 1.1537(8) -0.0962(4) 0.0343(15) Uani 0.40 1 d P B 2
H22B H 0.2884 1.2019 -0.0470 0.041 Uiso 0.40 1 calc PR B 2
C23B C 0.2454(3) 1.1627(10) -0.1238(5) 0.051(2) Uani 0.40 1 d P B 2
H23C H 0.2383 1.1153 -0.1730 0.061 Uiso 0.40 1 calc PR B 2
H23D H 0.2231 1.2174 -0.0970 0.061 Uiso 0.40 1 calc PR B 2

loop_
_atom_site_aniso_label
_atom_site_aniso_U_11
_atom_site_aniso_U_22
_atom_site_aniso_U_33
_atom_site_aniso_U_23
_atom_site_aniso_U_13
_atom_site_aniso_U_12
Y1 0.01402(8) 0.01373(8) 0.01333(8) 0.00020(5) 0.00035(5) 0.00110(5)
O1 0.0187(5) 0.0304(6) 0.0204(6) 0.0069(5) 0.0001(5) 0.0019(5)
O2 0.0231(6) 0.0188(6) 0.0261(6) 0.0032(5) 0.0035(5) 0.0003(5)
N1 0.0246(7) 0.0300(8) 0.0208(7) 0.0079(6) 0.0067(6) 0.0115(6)
N2 0.0309(8) 0.0216(7) 0.0276(8) 0.0065(6) 0.0106(6) 0.0087(6)
C1 0.0222(8) 0.0179(8) 0.0157(7) -0.0014(6) 0.0058(6) 0.0026(6)
C2 0.0193(7) 0.0222(8) 0.0149(7) -0.0048(6) 0.0027(6) -0.0033(6)
C3 0.0190(7) 0.0222(8) 0.0126(7) -0.0008(6) 0.0014(6) 0.0017(6)
C4 0.0184(7) 0.0200(8) 0.0158(7) -0.0003(6) 0.0036(6) -0.0022(6)
C5 0.0156(7) 0.0246(8) 0.0158(7) -0.0021(6) 0.0037(6) 0.0014(6)
C6 0.0406(10) 0.0216(9) 0.0305(9) -0.0008(7) 0.0100(8) 0.0091(8)
C7 0.0247(9) 0.0361(10) 0.0329(10) -0.0146(8) 0.0044(7) -0.0112(8)
C8 0.0281(9) 0.0379(10) 0.0178(8) 0.0023(7) -0.0032(7) 0.0094(8)
C9 0.0319(9) 0.0243(9) 0.0311(9) 0.0008(7) 0.0090(8) -0.0089(8)
C10 0.0167(8) 0.0463(11) 0.0299(9) -0.0024(8) 0.0009(7) 0.0046(8)
C11 0.0209(8) 0.0169(7) 0.0157(7) -0.0039(6) 0.0017(6) 0.0015(6)
C12 0.0175(7) 0.0179(7) 0.0178(7) -0.0018(6) 0.0044(6) 0.0030(6)
C13 0.0173(7) 0.0193(8) 0.0193(7) -0.0017(6) 0.0023(6) 0.0057(6)
C14 0.0230(8) 0.0146(7) 0.0202(8) -0.0003(6) 0.0043(6) 0.0049(6)
C15 0.0216(8) 0.0144(7) 0.0207(7) -0.0037(6) 0.0035(6) 0.0003(6)
C16 0.0291(9) 0.0281(9) 0.0163(8) -0.0040(7) -0.0012(7) -0.0005(7)
C17 0.0202(8) 0.0238(9) 0.0248(9) 0.0013(7) 0.0060(7) 0.0001(6)
C18 0.0185(8) 0.0332(9) 0.0226(8) -0.0012(7) -0.0004(7) 0.0058(7)
C19 0.0367(10) 0.0207(8) 0.0283(9) 0.0067(7) 0.0067(8) 0.0077(7)
C20 0.0309(9) 0.0224(9) 0.0324(10) -0.0044(7) 0.0034(8) -0.0081(7)
C21 0.0337(10) 0.0612(14) 0.0222(9) 0.0178(9) 0.0078(8) 0.0252(10)
C22 0.0203(18) 0.026(2) 0.0238(17) 0.0042(17) -0.0003(13) 0.0057(16)
C23 0.027(2) 0.030(2) 0.050(3) 0.006(2) 0.0060(18) 0.0121(18)
C22B 0.035(4) 0.044(4) 0.023(3) 0.007(3) 0.002(2) 0.014(3)
C23B 0.045(5) 0.066(6) 0.041(4) -0.002(4) 0.000(3) 0.018(4)

loop_
_atom_type_symbol
_atom_type_description
_atom_type_scat_dispersion_real
_atom_type_scat_dispersion_imag
_atom_type_scat_source
C C 0.0033 0.0016 'International Tables Vol C Tables 4.2.6.8 and 6.1.1.4'
H H 0.0000 0.0000 'International Tables Vol C Tables 4.2.6.8 and 6.1.1.4'
N N 0.0061 0.0033 'International Tables Vol C Tables 4.2.6.8 and 6.1.1.4'
O O 0.0106 0.0060 'International Tables Vol C Tables 4.2.6.8 and 6.1.1.4'
Y Y -2.7962 3.5667 'International Tables Vol C Tables 4.2.6.8 and 6.1.1.4'

loop_
_geom_angle_atom_site_label_1
_geom_angle_atom_site_label_2
_geom_angle_atom_site_label_3
_geom_angle
Cnt1 Y1 O1 105.7
Cnt1 Y1 O2 106.8
Cnt2 Y1 O1 107.8
Cnt2 Y1 O2 106.9
Cnt1 Y1 Cnt2 139.4
O1 Y1 O2 67.24(4)
O1 Y1 C2 116.80(5)
O2 Y1 C2 87.62(5)
O1 Y1 C1 86.14(5)
O2 Y1 C1 81.51(5)
C2 Y1 C1 31.53(5)
O1 Y1 C15 94.50(5)
O2 Y1 C15 124.50(5)
C2 Y1 C15 142.97(5)
C1 Y1 C15 152.00(5)
O1 Y1 C11 80.82(5)
O2 Y1 C11 93.24(5)
C2 Y1 C11 160.91(5)
C1 Y1 C11 166.97(5)
C15 Y1 C11 31.27(5)
O1 Y1 C12 101.43(5)
O2 Y1 C12 79.99(5)
C2 Y1 C12 131.16(5)
C1 Y1 C12 155.36(5)
C15 Y1 C12 51.65(5)
C11 Y1 C12 31.19(5)
O1 Y1 C13 131.13(5)
O2 Y1 C13 101.13(5)
C2 Y1 C13 109.51(5)
C1 Y1 C13 141.03(5)
C15 Y1 C13 51.65(5)
C11 Y1 C13 51.62(5)
C12 Y1 C13 31.23(5)
O1 Y1 C5 81.22(5)
O2 Y1 C5 107.67(5)
C2 Y1 C5 51.68(5)
C1 Y1 C5 31.23(5)
C15 Y1 C5 121.18(5)
C11 Y1 C5 144.37(5)
C12 Y1 C5 172.28(5)
C13 Y1 C5 143.79(5)
O1 Y1 C14 125.62(5)
O2 Y1 C14 130.47(5)
C2 Y1 C14 115.01(5)
C1 Y1 C14 139.73(5)
C15 Y1 C14 31.13(5)
C11 Y1 C14 51.50(5)
C12 Y1 C14 51.52(5)
C13 Y1 C14 31.18(5)
C5 Y1 C14 121.08(5)
O1 Y1 C3 132.24(5)
O2 Y1 C3 118.25(5)
C2 Y1 C3 31.28(5)
C1 Y1 C3 51.69(5)
C15 Y1 C3 112.48(5)
C11 Y1 C3 140.00(5)
C12 Y1 C3 126.30(5)
C13 Y1 C3 95.79(5)
C5 Y1 C3 51.24(5)
C14 Y1 C3 88.51(5)
O1 Y1 C4 107.51(5)
O2 Y1 C4 132.90(5)
C2 Y1 C4 51.52(5)
C1 Y1 C4 51.51(5)
C15 Y1 C4 102.30(5)
C11 Y1 C4 133.28(5)
C12 Y1 C4 142.69(5)
C13 Y1 C4 113.06(5)
C5 Y1 C4 30.92(5)
C14 Y1 C4 91.96(5)
C3 Y1 C4 30.88(5)
N1 O1 Y1 115.05(10)
N2 O2 Y1 120.90(10)
N2 N1 O1 123.39(14)
N2 N1 C21 119.03(16)
O1 N1 C21 117.58(16)
N1 N2 O2 112.86(14)
C5 C1 C2 107.53(14)
C5 C1 C6 125.95(15)
C2 C1 C6 126.49(16)
C5 C1 Y1 75.34(9)
C2 C1 Y1 73.60(9)
C6 C1 Y1 118.37(11)
C3 C2 C1 108.26(14)
C3 C2 C7 124.36(16)
C1 C2 C7 127.37(16)
C3 C2 Y1 76.27(9)
C1 C2 Y1 74.87(9)
C7 C2 Y1 114.59(10)
C4 C3 C2 107.95(14)
C4 C3 C8 127.12(15)
C2 C3 C8 124.16(15)
C4 C3 Y1 75.29(9)
C2 C3 Y1 72.45(9)
C8 C3 Y1 125.92(11)
C5 C4 C3 107.80(14)
C5 C4 C9 124.76(15)
C3 C4 C9 127.11(15)
C5 C4 Y1 73.49(9)
C3 C4 Y1 73.83(9)
C9 C4 Y1 123.61(11)
C4 C5 C1 108.44(14)
C4 C5 C10 124.91(16)
C1 C5 C10 126.59(16)
C4 C5 Y1 75.59(9)
C1 C5 Y1 73.43(9)
C10 C5 Y1 119.26(11)
C12 C11 C15 107.98(14)
C12 C11 C16 124.93(15)
C15 C11 C16 127.04(15)
C12 C11 Y1 74.45(9)
C15 C11 Y1 74.17(9)
C16 C11 Y1 119.33(11)
C11 C12 C13 108.03(14)
C11 C12 C17 125.15(15)
C13 C12 C17 126.70(15)
C11 C12 Y1 74.36(9)
C13 C12 Y1 74.42(9)
C17 C12 Y1 120.29(10)
C12 C13 C14 107.91(14)
C12 C13 C18 125.68(15)
C14 C13 C18 126.18(15)
C12 C13 Y1 74.34(9)
C14 C13 Y1 74.79(9)
C18 C13 Y1 121.11(11)
C15 C14 C13 107.99(14)
C15 C14 C19 124.70(16)
C13 C14 C19 126.39(16)
C15 C14 Y1 73.78(9)
C13 C14 Y1 74.03(9)
C19 C14 Y1 126.68(11)
C14 C15 C11 108.08(14)
C14 C15 C20 124.91(15)
C11 C15 C20 126.69(16)
C14 C15 Y1 75.09(9)
C11 C15 Y1 74.56(9)
C20 C15 Y1 121.47(11)
N1 C21 C22 111.6(2)
N1 C21 C22B 108.9(3)
C22 C21 C22B 24.6(2)
C23 C22 C21 117.3(4)
C23B C22B C21 122.6(7)

loop_
_geom_bond_atom_site_label_1
_geom_bond_atom_site_label_2
_geom_bond_distance
Y1 Cnt1 2.349
Y1 Cnt2 2.348
Y1 O1 2.2677(11)
Y1 O2 2.2744(12)
Y1 C2 2.6059(15)
Y1 C1 2.6223(15)
Y1 C15 2.6338(16)
Y1 C11 2.6388(15)
Y1 C12 2.6399(15)
Y1 C13 2.6409(15)
Y1 C5 2.6470(15)
Y1 C14 2.6506(16)
Y1 C3 2.6552(15)
Y1 C4 2.6739(15)
O1 N1 1.3204(19)
O2 N2 1.3014(19)
N1 N2 1.281(2)
N1 C21 1.471(2)
C1 C5 1.419(2)
C1 C2 1.420(2)
C1 C6 1.502(2)
C2 C3 1.419(2)
C2 C7 1.506(2)
C3 C4 1.419(2)
C3 C8 1.505(2)
C4 C5 1.419(2)
C4 C9 1.508(2)
C5 C10 1.507(2)
C11 C12 1.419(2)
C11 C15 1.421(2)
C11 C16 1.504(2)
C12 C13 1.422(2)
C12 C17 1.507(2)
C13 C14 1.422(2)
C13 C18 1.508(2)
C14 C15 1.418(2)
C14 C19 1.504(2)
C15 C20 1.510(2)
C21 C22 1.517(5)
C21 C22B 1.535(7)
C22 C23 1.365(6)
C22B C23B 1.180(11)
